data_4516864
loop_
_publ_author_name
'Ding, Shuang'
'Li, Jiancheng'
'Liu, Rui'
'Fu, Gang'
'Zhu, Hongping'
'Liu, Weiping'
'Ye, Qingsong'

_publ_section_title
;
 N-Geminal P/Al Lewis Pair-Alkyne Dipolar Cycloaddition to the
 Zwitterionic C<sub>2</sub>PNAl-Heterocyclopentene.
;
_journal_issue 6
_journal_name_full 'ACS omega'
_journal_page_first 2405
_journal_page_last 2414
_journal_paper_doi 10.1021/acsomega.7b00236
_journal_volume 2
_journal_year 2017
_chemical_formula_sum 'C56 H74 Al2 N2 P2'
_chemical_formula_weight 891.07
_space_group_IT_number 2
_space_group_name_Hall '-P 1'
_space_group_name_H-M_alt 'P -1'
_symmetry_cell_setting triclinic
_symmetry_space_group_name_H-M 'P -1'
_atom_sites_solution_hydrogens geom
_atom_sites_solution_primary direct
_atom_sites_solution_secondary difmap
_audit_creation_method SHELXL-97
_cell_angle_alpha 80.529(4)
_cell_angle_beta 75.371(5)
_cell_angle_gamma 72.857(5)
_cell_formula_units_Z 2
_cell_length_a 10.4695(7)
_cell_length_b 13.2135(7)
_cell_length_c 20.0206(11)
_cell_measurement_reflns_used 4007
_cell_measurement_temperature 173(2)
_cell_measurement_theta_max 26.6920
_cell_measurement_theta_min 3.4550
_cell_volume 2548.6(3)
_computing_cell_refinement 'CrysAlisPro, Agilent Technologies'
_computing_data_collection 'CrysAlisPro, Agilent Technologies'
_computing_data_reduction 'CrysAlisPro, Agilent Technologies'
_computing_molecular_graphics 'Bruker SHELXTL'
_computing_publication_material 'Bruker SHELXTL'
_computing_structure_refinement 'SHELXL-97 (Sheldrick, 1997)'
_computing_structure_solution 'SHELXS-97 (Sheldrick, 1990)'
_diffrn_ambient_temperature 173(2)
_diffrn_detector_area_resol_mean 16.1903
_diffrn_measured_fraction_theta_full 0.998
_diffrn_measured_fraction_theta_max 0.998
_diffrn_measurement_device_type 'Xcalibur, Sapphire3, Gemini ultra'
_diffrn_measurement_method '/w scans'
_diffrn_radiation_monochromator graphite
_diffrn_radiation_source 'Enhance (Mo) X-ray Source'
_diffrn_radiation_type MoK\a
_diffrn_radiation_wavelength 0.71073
_diffrn_reflns_av_R_equivalents 0.0376
_diffrn_reflns_av_sigmaI/netI 0.0654
_diffrn_reflns_limit_h_max 12
_diffrn_reflns_limit_h_min -12
_diffrn_reflns_limit_k_max 16
_diffrn_reflns_limit_k_min -16
_diffrn_reflns_limit_l_max 24
_diffrn_reflns_limit_l_min -24
_diffrn_reflns_number 19194
_diffrn_reflns_theta_full 26.00
_diffrn_reflns_theta_max 26.00
_diffrn_reflns_theta_min 3.17
_exptl_absorpt_coefficient_mu 0.158
_exptl_absorpt_correction_T_max 0.9692
_exptl_absorpt_correction_T_min 0.9397
_exptl_absorpt_correction_type multi-scan
_exptl_absorpt_process_details empirical
_exptl_crystal_colour colorless
_exptl_crystal_density_diffrn 1.161
_exptl_crystal_density_meas ?
_exptl_crystal_density_method 'not measured'
_exptl_crystal_description rectangular
_exptl_crystal_F_000 960
_exptl_crystal_size_max 0.40
_exptl_crystal_size_mid 0.20
_exptl_crystal_size_min 0.20
_refine_diff_density_max 0.539
_refine_diff_density_min -0.308
_refine_diff_density_rms 0.054
_refine_ls_extinction_method none
_refine_ls_goodness_of_fit_ref 1.053
_refine_ls_hydrogen_treatment 'refined in a riding mode to the carrier atom'
_refine_ls_matrix_type full
_refine_ls_number_parameters 571
_refine_ls_number_reflns 10011
_refine_ls_number_restraints 0
_refine_ls_restrained_S_all 1.053
_refine_ls_R_factor_all 0.0827
_refine_ls_R_factor_gt 0.0603
_refine_ls_shift/su_max 0.000
_refine_ls_shift/su_mean 0.000
_refine_ls_structure_factor_coef Fsqd
_refine_ls_weighting_details 'calc w=1/[\s^2^(Fo^2^)+(0.0501P)^2^+1.4099P] where P=(Fo^2^+2Fc^2^)/3'
_refine_ls_weighting_scheme calc
_refine_ls_wR_factor_gt 0.1264
_refine_ls_wR_factor_ref 0.1355
_reflns_number_gt 7824
_reflns_number_total 10011
_reflns_threshold_expression >2sigma(I)
_cod_data_source_file ao7b00236_si_002.cif
_cod_data_source_block compound_1
_cod_depositor_comments
;
The following automatic conversions were performed:

data item '_symmetry_cell_setting' value 'Triclinic' was changed to
'triclinic' in accordance with the
/home/saulius/struct/COD-crude-data/automatic-downloads/DataCite-retrospective/ACS/depositions/lib/dictionaries/cif_core.dic
dictionary named 'cif_core.dic' version 2.4.2 last updated on
2011-04-26.

data item '_exptl_crystal_density_meas' value 'not measured' was
changed to '?' -- the value is perceived as not measured.

Automatic conversion script
Id: cif_fix_values 6909 2019-04-08 15:41:33Z antanas 
;
_cod_original_sg_symbol_H-M P-1
_cod_database_code 4516864

loop_
_symmetry_equiv_pos_as_xyz
'x, y, z'
'-x, -y, -z'

loop_
_atom_site_label
_atom_site_type_symbol
_atom_site_fract_x
_atom_site_fract_y
_atom_site_fract_z
_atom_site_U_iso_or_equiv
_atom_site_adp_type
_atom_site_occupancy
_atom_site_symmetry_multiplicity
_atom_site_calc_flag
_atom_site_refinement_flags
P1 P 0.05921(7) 0.12880(5) 0.28921(3) 0.02112(15) Uani 1 1 d .
P2 P 0.01537(7) 0.42980(5) 0.21109(3) 0.01914(15) Uani 1 1 d .
Al1 Al 0.11800(8) 0.26283(6) 0.14589(4) 0.02262(18) Uani 1 1 d .
Al2 Al 0.07657(8) 0.28269(5) 0.34489(4) 0.02011(17) Uani 1 1 d .
N1 N 0.0541(2) 0.15242(15) 0.20504(10) 0.0222(5) Uani 1 1 d .
N2 N -0.0150(2) 0.40967(15) 0.29754(10) 0.0200(4) Uani 1 1 d .
C1 C 0.0540(3) 0.2985(2) 0.05712(13) 0.0309(6) Uani 1 1 d .
H1A H -0.0469 0.3123 0.0681 0.037 Uiso 1 1 calc R
H1B H 0.0761 0.3654 0.0341 0.037 Uiso 1 1 calc R
C2 C 0.1134(4) 0.2153(2) 0.00650(16) 0.0477(8) Uani 1 1 d .
H2A H 0.0879 0.2447 -0.0380 0.072 Uiso 1 1 calc R
H2B H 0.0775 0.1533 0.0248 0.072 Uiso 1 1 calc R
H2C H 0.2133 0.1937 -0.0003 0.072 Uiso 1 1 calc R
C3 C 0.3204(3) 0.24032(19) 0.12707(13) 0.0240(5) Uani 1 1 d .
H3A H 0.3436 0.2618 0.1667 0.029 Uiso 1 1 calc R
H3B H 0.3652 0.1634 0.1243 0.029 Uiso 1 1 calc R
C4 C 0.3796(3) 0.3021(2) 0.05985(15) 0.0386(7) Uani 1 1 d .
H4A H 0.4797 0.2813 0.0517 0.058 Uiso 1 1 calc R
H4B H 0.3453 0.3787 0.0644 0.058 Uiso 1 1 calc R
H4C H 0.3513 0.2857 0.0207 0.058 Uiso 1 1 calc R
C5 C -0.0153(3) 0.2768(2) 0.44388(13) 0.0270(6) Uani 1 1 d .
H5A H 0.0055 0.3319 0.4643 0.032 Uiso 1 1 calc R
H5B H -0.1152 0.2988 0.4462 0.032 Uiso 1 1 calc R
C6 C 0.0147(3) 0.1740(2) 0.49121(16) 0.0436(8) Uani 1 1 d .
H6A H -0.0232 0.1891 0.5397 0.065 Uiso 1 1 calc R
H6B H 0.1139 0.1434 0.4843 0.065 Uiso 1 1 calc R
H6C H -0.0274 0.1235 0.4802 0.065 Uiso 1 1 calc R
C7 C 0.2773(2) 0.26224(18) 0.33314(13) 0.0220(5) Uani 1 1 d .
H7A H 0.3250 0.2314 0.2888 0.026 Uiso 1 1 calc R
H7B H 0.2948 0.3328 0.3299 0.026 Uiso 1 1 calc R
C8 C 0.3399(3) 0.1893(2) 0.39241(16) 0.0380(7) Uani 1 1 d .
H8A H 0.4380 0.1842 0.3832 0.057 Uiso 1 1 calc R
H8B H 0.3268 0.1182 0.3949 0.057 Uiso 1 1 calc R
H8C H 0.2944 0.2195 0.4366 0.057 Uiso 1 1 calc R
C11 C 0.0053(3) 0.0836(2) 0.17274(13) 0.0274(6) Uani 1 1 d .
C12 C 0.0956(3) -0.0088(2) 0.14421(16) 0.0396(7) Uani 1 1 d .
C13 C 0.0417(4) -0.0736(3) 0.1165(2) 0.0637(11) Uani 1 1 d .
H13A H 0.1011 -0.1367 0.0977 0.076 Uiso 1 1 calc R
C14 C -0.0958(5) -0.0482(3) 0.1158(2) 0.0793(14) Uani 1 1 d .
H14A H -0.1304 -0.0946 0.0980 0.095 Uiso 1 1 calc R
C15 C -0.1815(4) 0.0434(3) 0.14084(19) 0.0547(9) Uani 1 1 d .
H15A H -0.2755 0.0610 0.1393 0.066 Uiso 1 1 calc R
C16 C -0.1342(3) 0.1122(2) 0.16873(14) 0.0334(6) Uani 1 1 d .
C17 C 0.2112(3) 0.02372(19) 0.30719(13) 0.0256(6) Uani 1 1 d .
C18 C 0.3423(3) 0.0293(2) 0.27051(15) 0.0308(6) Uani 1 1 d .
H18A H 0.3519 0.0842 0.2340 0.037 Uiso 1 1 calc R
C19 C 0.4582(3) -0.0441(2) 0.28681(17) 0.0399(7) Uani 1 1 d .
H19A H 0.5463 -0.0394 0.2612 0.048 Uiso 1 1 calc R
C20 C 0.4464(4) -0.1239(2) 0.33982(18) 0.0489(9) Uani 1 1 d .
H20A H 0.5260 -0.1749 0.3503 0.059 Uiso 1 1 calc R
C21 C 0.3173(3) -0.1295(2) 0.37802(17) 0.0448(8) Uani 1 1 d .
H21A H 0.3087 -0.1837 0.4151 0.054 Uiso 1 1 calc R
C22 C 0.2005(3) -0.0556(2) 0.36192(15) 0.0350(7) Uani 1 1 d .
H22A H 0.1127 -0.0593 0.3886 0.042 Uiso 1 1 calc R
C23 C -0.0790(3) 0.06836(19) 0.33516(13) 0.0249(6) Uani 1 1 d .
C24 C -0.0890(3) -0.0271(2) 0.31808(15) 0.0312(6) Uani 1 1 d .
H24A H -0.0225 -0.0623 0.2814 0.037 Uiso 1 1 calc R
C25 C -0.1954(3) -0.0709(2) 0.35415(16) 0.0373(7) Uani 1 1 d .
H25A H -0.2024 -0.1350 0.3416 0.045 Uiso 1 1 calc R
C26 C -0.2910(3) -0.0209(2) 0.40847(16) 0.0409(7) Uani 1 1 d .
H26A H -0.3637 -0.0508 0.4331 0.049 Uiso 1 1 calc R
C27 C -0.2812(3) 0.0720(2) 0.42693(15) 0.0389(7) Uani 1 1 d .
H27A H -0.3457 0.1051 0.4649 0.047 Uiso 1 1 calc R
C28 C -0.1765(3) 0.1174(2) 0.38980(14) 0.0299(6) Uani 1 1 d .
H28A H -0.1717 0.1825 0.4019 0.036 Uiso 1 1 calc R
C31 C -0.1045(3) 0.49286(18) 0.34178(12) 0.0209(5) Uani 1 1 d .
C32 C -0.0484(3) 0.56249(19) 0.36521(13) 0.0243(6) Uani 1 1 d .
C33 C -0.1351(3) 0.6397(2) 0.40729(14) 0.0311(6) Uani 1 1 d .
H33A H -0.0977 0.6865 0.4230 0.037 Uiso 1 1 calc R
C34 C -0.2746(3) 0.6503(2) 0.42703(14) 0.0351(7) Uani 1 1 d .
H34A H -0.3325 0.7044 0.4553 0.042 Uiso 1 1 calc R
C35 C -0.3284(3) 0.5814(2) 0.40521(14) 0.0329(6) Uani 1 1 d .
H35A H -0.4241 0.5883 0.4192 0.039 Uiso 1 1 calc R
C36 C -0.2463(3) 0.5014(2) 0.36307(13) 0.0264(6) Uani 1 1 d .
C37 C -0.1332(3) 0.52662(19) 0.18586(13) 0.0249(6) Uani 1 1 d .
C38 C -0.1787(3) 0.6297(2) 0.20648(14) 0.0312(6) Uani 1 1 d .
H38A H -0.1367 0.6489 0.2376 0.037 Uiso 1 1 calc R
C39 C -0.2847(3) 0.7037(2) 0.18172(16) 0.0423(8) Uani 1 1 d .
H39A H -0.3173 0.7730 0.1970 0.051 Uiso 1 1 calc R
C40 C -0.3431(3) 0.6773(2) 0.13475(16) 0.0419(8) Uani 1 1 d .
H40A H -0.4149 0.7288 0.1173 0.050 Uiso 1 1 calc R
C41 C -0.2984(3) 0.5772(2) 0.11317(15) 0.0392(7) Uani 1 1 d .
H41A H -0.3381 0.5596 0.0804 0.047 Uiso 1 1 calc R
C42 C -0.1948(3) 0.5015(2) 0.13939(14) 0.0312(6) Uani 1 1 d .
H42A H -0.1658 0.4316 0.1253 0.037 Uiso 1 1 calc R
C43 C 0.1453(3) 0.50325(18) 0.16992(12) 0.0222(5) Uani 1 1 d .
C44 C 0.1278(3) 0.5755(2) 0.11108(14) 0.0303(6) Uani 1 1 d .
H44A H 0.0442 0.5928 0.0960 0.036 Uiso 1 1 calc R
C45 C 0.2309(3) 0.6217(2) 0.07487(15) 0.0365(7) Uani 1 1 d .
H45A H 0.2179 0.6700 0.0349 0.044 Uiso 1 1 calc R
C46 C 0.3519(3) 0.5984(2) 0.09635(15) 0.0362(7) Uani 1 1 d .
H46A H 0.4218 0.6313 0.0718 0.043 Uiso 1 1 calc R
C47 C 0.3715(3) 0.5264(2) 0.15428(14) 0.0317(6) Uani 1 1 d .
H47A H 0.4546 0.5106 0.1696 0.038 Uiso 1 1 calc R
C48 C 0.2706(3) 0.4780(2) 0.18944(13) 0.0253(6) Uani 1 1 d .
H48A H 0.2866 0.4266 0.2277 0.030 Uiso 1 1 calc R
C121 C 0.2481(3) -0.0434(2) 0.14215(16) 0.0400(7) Uani 1 1 d .
H12A H 0.2707 0.0122 0.1620 0.048 Uiso 1 1 calc R
C122 C 0.3356(4) -0.0534(3) 0.06774(18) 0.0619(10) Uani 1 1 d .
H12B H 0.3107 0.0141 0.0392 0.093 Uiso 1 1 calc R
H12C H 0.3189 -0.1101 0.0478 0.093 Uiso 1 1 calc R
H12D H 0.4327 -0.0707 0.0689 0.093 Uiso 1 1 calc R
C123 C 0.2879(4) -0.1493(2) 0.18690(18) 0.0507(9) Uani 1 1 d .
H12E H 0.2298 -0.1439 0.2337 0.076 Uiso 1 1 calc R
H12F H 0.3840 -0.1647 0.1896 0.076 Uiso 1 1 calc R
H12G H 0.2751 -0.2066 0.1660 0.076 Uiso 1 1 calc R
C161 C -0.2388(3) 0.2130(2) 0.19281(15) 0.0346(7) Uani 1 1 d .
H16A H -0.1910 0.2576 0.2079 0.041 Uiso 1 1 calc R
C162 C -0.3063(4) 0.2772(3) 0.13388(19) 0.0570(10) Uani 1 1 d .
H16B H -0.2353 0.2906 0.0936 0.086 Uiso 1 1 calc R
H16C H -0.3667 0.3452 0.1493 0.086 Uiso 1 1 calc R
H16D H -0.3599 0.2369 0.1210 0.086 Uiso 1 1 calc R
C163 C -0.3517(3) 0.1906(3) 0.25348(17) 0.0450(8) Uani 1 1 d .
H16E H -0.3109 0.1493 0.2918 0.067 Uiso 1 1 calc R
H16F H -0.4028 0.1500 0.2388 0.067 Uiso 1 1 calc R
H16G H -0.4140 0.2580 0.2688 0.067 Uiso 1 1 calc R
C321 C 0.1031(3) 0.5566(2) 0.34723(13) 0.0275(6) Uani 1 1 d .
H32A H 0.1503 0.4988 0.3158 0.033 Uiso 1 1 calc R
C322 C 0.1650(3) 0.5271(2) 0.41210(15) 0.0388(7) Uani 1 1 d .
H32B H 0.1468 0.4604 0.4364 0.058 Uiso 1 1 calc R
H32C H 0.1236 0.5839 0.4430 0.058 Uiso 1 1 calc R
H32D H 0.2641 0.5181 0.3982 0.058 Uiso 1 1 calc R
C323 C 0.1319(3) 0.6604(2) 0.30810(17) 0.0436(8) Uani 1 1 d .
H32E H 0.0929 0.6780 0.2667 0.065 Uiso 1 1 calc R
H32F H 0.2310 0.6514 0.2943 0.065 Uiso 1 1 calc R
H32G H 0.0901 0.7181 0.3383 0.065 Uiso 1 1 calc R
C361 C -0.3186(3) 0.4275(2) 0.34546(14) 0.0312(6) Uani 1 1 d .
H36A H -0.2487 0.3715 0.3179 0.037 Uiso 1 1 calc R
C362 C -0.4256(3) 0.4878(3) 0.30282(16) 0.0426(8) Uani 1 1 d .
H36B H -0.3808 0.5213 0.2594 0.064 Uiso 1 1 calc R
H36C H -0.4950 0.5428 0.3295 0.064 Uiso 1 1 calc R
H36D H -0.4694 0.4380 0.2923 0.064 Uiso 1 1 calc R
C363 C -0.3923(3) 0.3730(2) 0.41178(16) 0.0392(7) Uani 1 1 d .
H36E H -0.3287 0.3410 0.4427 0.059 Uiso 1 1 calc R
H36F H -0.4245 0.3175 0.3994 0.059 Uiso 1 1 calc R
H36G H -0.4707 0.4259 0.4354 0.059 Uiso 1 1 calc R

loop_
_atom_site_aniso_label
_atom_site_aniso_U_11
_atom_site_aniso_U_22
_atom_site_aniso_U_33
_atom_site_aniso_U_23
_atom_site_aniso_U_13
_atom_site_aniso_U_12
P1 0.0219(4) 0.0193(3) 0.0217(3) 0.0000(2) -0.0038(3) -0.0066(3)
P2 0.0206(3) 0.0188(3) 0.0176(3) 0.0007(2) -0.0047(2) -0.0055(3)
Al1 0.0271(4) 0.0222(4) 0.0188(4) -0.0011(3) -0.0036(3) -0.0084(3)
Al2 0.0231(4) 0.0199(4) 0.0174(4) 0.0015(3) -0.0054(3) -0.0067(3)
N1 0.0257(12) 0.0201(10) 0.0224(11) -0.0027(8) -0.0057(9) -0.0077(9)
N2 0.0223(12) 0.0179(10) 0.0184(11) -0.0009(8) -0.0038(8) -0.0044(8)
C1 0.0354(17) 0.0366(15) 0.0217(14) -0.0006(11) -0.0077(12) -0.0111(13)
C2 0.072(2) 0.0469(19) 0.0275(17) -0.0023(13) -0.0111(16) -0.0203(17)
C3 0.0246(14) 0.0232(13) 0.0208(13) 0.0003(10) -0.0006(10) -0.0063(11)
C4 0.0341(18) 0.0514(18) 0.0294(16) 0.0015(13) -0.0021(13) -0.0170(14)
C5 0.0311(15) 0.0337(14) 0.0197(13) -0.0019(10) -0.0047(11) -0.0151(12)
C6 0.052(2) 0.0524(19) 0.0301(17) 0.0131(14) -0.0149(15) -0.0239(16)
C7 0.0217(14) 0.0204(12) 0.0249(14) 0.0015(10) -0.0077(10) -0.0067(10)
C8 0.0298(17) 0.0449(17) 0.0413(18) 0.0046(13) -0.0158(13) -0.0107(13)
C11 0.0378(17) 0.0259(13) 0.0222(14) -0.0045(10) -0.0046(11) -0.0146(12)
C12 0.051(2) 0.0325(15) 0.0372(17) -0.0095(12) -0.0017(14) -0.0179(14)
C13 0.071(3) 0.050(2) 0.075(3) -0.0387(19) -0.002(2) -0.0190(19)
C14 0.079(3) 0.078(3) 0.104(4) -0.059(3) -0.015(3) -0.034(2)
C15 0.053(2) 0.067(2) 0.060(2) -0.0234(18) -0.0134(18) -0.0300(19)
C16 0.0416(18) 0.0372(16) 0.0283(15) -0.0033(12) -0.0093(13) -0.0193(13)
C17 0.0287(15) 0.0203(12) 0.0279(14) -0.0004(10) -0.0078(11) -0.0062(11)
C18 0.0297(16) 0.0243(13) 0.0345(16) -0.0008(11) -0.0055(12) -0.0037(11)
C19 0.0292(17) 0.0303(15) 0.056(2) -0.0061(14) -0.0027(14) -0.0055(13)
C20 0.041(2) 0.0362(17) 0.061(2) 0.0048(15) -0.0206(17) 0.0057(14)
C21 0.048(2) 0.0364(17) 0.048(2) 0.0128(14) -0.0199(16) -0.0085(15)
C22 0.0323(17) 0.0329(15) 0.0389(17) 0.0069(12) -0.0096(13) -0.0112(13)
C23 0.0261(15) 0.0219(13) 0.0267(14) 0.0043(10) -0.0065(11) -0.0094(11)
C24 0.0328(16) 0.0243(14) 0.0358(16) 0.0032(11) -0.0072(12) -0.0098(12)
C25 0.0420(19) 0.0286(15) 0.0465(19) 0.0079(13) -0.0168(15) -0.0170(13)
C26 0.0343(18) 0.0454(18) 0.0455(19) 0.0118(14) -0.0098(14) -0.0223(14)
C27 0.0304(17) 0.0498(18) 0.0331(17) 0.0028(13) -0.0021(13) -0.0134(14)
C28 0.0273(15) 0.0341(15) 0.0302(15) -0.0025(11) -0.0048(12) -0.0127(12)
C31 0.0253(14) 0.0190(12) 0.0146(12) 0.0020(9) -0.0037(10) -0.0028(10)
C32 0.0314(15) 0.0201(12) 0.0193(13) 0.0036(10) -0.0065(11) -0.0058(11)
C33 0.0412(18) 0.0232(13) 0.0304(15) -0.0027(11) -0.0115(13) -0.0076(12)
C34 0.0397(18) 0.0294(15) 0.0297(16) -0.0087(12) -0.0047(13) 0.0016(13)
C35 0.0266(16) 0.0343(15) 0.0303(15) -0.0044(12) -0.0021(12) 0.0002(12)
C36 0.0255(15) 0.0286(14) 0.0217(14) 0.0013(10) -0.0056(11) -0.0036(11)
C37 0.0210(14) 0.0279(13) 0.0210(13) 0.0065(10) -0.0029(10) -0.0054(11)
C38 0.0326(16) 0.0277(14) 0.0282(15) 0.0002(11) -0.0067(12) -0.0019(12)
C39 0.0405(19) 0.0334(16) 0.0367(18) 0.0018(13) -0.0016(14) 0.0065(13)
C40 0.0267(17) 0.0463(18) 0.0388(18) 0.0111(14) -0.0080(13) 0.0037(14)
C41 0.0276(16) 0.055(2) 0.0330(17) 0.0081(14) -0.0126(13) -0.0101(14)
C42 0.0254(15) 0.0349(15) 0.0320(16) 0.0019(12) -0.0069(12) -0.0082(12)
C43 0.0263(14) 0.0199(12) 0.0195(13) -0.0009(9) -0.0022(10) -0.0076(10)
C44 0.0316(16) 0.0310(14) 0.0274(15) 0.0075(11) -0.0086(12) -0.0107(12)
C45 0.0444(19) 0.0329(15) 0.0303(16) 0.0120(12) -0.0081(13) -0.0156(13)
C46 0.0340(17) 0.0373(16) 0.0374(17) 0.0019(13) 0.0007(13) -0.0196(13)
C47 0.0270(15) 0.0363(15) 0.0351(16) -0.0008(12) -0.0080(12) -0.0135(12)
C48 0.0277(15) 0.0280(13) 0.0180(13) -0.0002(10) -0.0034(11) -0.0064(11)
C121 0.045(2) 0.0273(15) 0.0406(18) -0.0088(12) 0.0018(14) -0.0054(13)
C122 0.063(3) 0.053(2) 0.049(2) -0.0064(17) 0.0110(18) -0.0028(18)
C123 0.062(2) 0.0266(16) 0.052(2) -0.0103(14) 0.0031(17) -0.0041(15)
C161 0.0315(17) 0.0376(16) 0.0408(17) 0.0004(13) -0.0156(13) -0.0142(13)
C162 0.050(2) 0.067(2) 0.062(2) 0.0202(18) -0.0314(19) -0.0257(18)
C163 0.0320(18) 0.053(2) 0.052(2) -0.0028(15) -0.0111(15) -0.0126(15)
C321 0.0324(16) 0.0245(13) 0.0270(14) -0.0058(10) -0.0042(11) -0.0096(11)
C322 0.0360(18) 0.0474(18) 0.0375(17) -0.0099(13) -0.0089(13) -0.0140(14)
C323 0.052(2) 0.0321(16) 0.0477(19) -0.0017(13) -0.0004(15) -0.0226(15)
C361 0.0235(15) 0.0358(15) 0.0334(16) -0.0065(12) -0.0002(12) -0.0097(12)
C362 0.0300(17) 0.065(2) 0.0353(17) -0.0015(15) -0.0056(13) -0.0201(15)
C363 0.0323(17) 0.0379(16) 0.0427(18) 0.0002(13) -0.0005(13) -0.0111(13)

loop_
_atom_type_symbol
_atom_type_description
_atom_type_scat_dispersion_real
_atom_type_scat_dispersion_imag
_atom_type_scat_source
C C 0.0033 0.0016 'International Tables Vol C Tables 4.2.6.8 and 6.1.1.4'
H H 0.0000 0.0000 'International Tables Vol C Tables 4.2.6.8 and 6.1.1.4'
N N 0.0061 0.0033 'International Tables Vol C Tables 4.2.6.8 and 6.1.1.4'
Al Al 0.0645 0.0514 'International Tables Vol C Tables 4.2.6.8 and 6.1.1.4'
P P 0.1023 0.0942 'International Tables Vol C Tables 4.2.6.8 and 6.1.1.4'

loop_
_geom_angle_atom_site_label_1
_geom_angle_atom_site_label_2
_geom_angle_atom_site_label_3
_geom_angle
N1 P1 C23 108.50(11)
N1 P1 C17 113.54(11)
C23 P1 C17 101.33(12)
N1 P1 Al2 116.00(7)
C23 P1 Al2 115.11(9)
C17 P1 Al2 101.33(8)
N2 P2 C37 108.59(11)
N2 P2 C43 115.76(11)
C37 P2 C43 98.44(11)
N2 P2 Al1 116.19(7)
C37 P2 Al1 117.17(9)
C43 P2 Al1 99.25(8)
N1 Al1 C1 113.96(11)
N1 Al1 C3 114.24(10)
C1 Al1 C3 110.10(12)
N1 Al1 P2 106.19(7)
C1 Al1 P2 106.23(8)
C3 Al1 P2 105.33(8)
N2 Al2 C5 109.14(10)
N2 Al2 C7 114.90(10)
C5 Al2 C7 111.07(11)
N2 Al2 P1 106.47(7)
C5 Al2 P1 110.59(8)
C7 Al2 P1 104.46(8)
C11 N1 P1 120.57(16)
C11 N1 Al1 116.49(16)
P1 N1 Al1 122.87(11)
C31 N2 P2 122.03(15)
C31 N2 Al2 115.65(14)
P2 N2 Al2 122.09(11)
C2 C1 Al1 115.8(2)
C2 C1 H1A 108.3
Al1 C1 H1A 108.3
C2 C1 H1B 108.3
Al1 C1 H1B 108.3
H1A C1 H1B 107.4
C1 C2 H2A 109.5
C1 C2 H2B 109.5
H2A C2 H2B 109.5
C1 C2 H2C 109.5
H2A C2 H2C 109.5
H2B C2 H2C 109.5
C4 C3 Al1 114.34(18)
C4 C3 H3A 108.7
Al1 C3 H3A 108.7
C4 C3 H3B 108.7
Al1 C3 H3B 108.7
H3A C3 H3B 107.6
C3 C4 H4A 109.5
C3 C4 H4B 109.5
H4A C4 H4B 109.5
C3 C4 H4C 109.5
H4A C4 H4C 109.5
H4B C4 H4C 109.5
C6 C5 Al2 120.7(2)
C6 C5 H5A 107.2
Al2 C5 H5A 107.2
C6 C5 H5B 107.2
Al2 C5 H5B 107.2
H5A C5 H5B 106.8
C5 C6 H6A 109.5
C5 C6 H6B 109.5
H6A C6 H6B 109.5
C5 C6 H6C 109.5
H6A C6 H6C 109.5
H6B C6 H6C 109.5
C8 C7 Al2 114.49(18)
C8 C7 H7A 108.6
Al2 C7 H7A 108.6
C8 C7 H7B 108.6
Al2 C7 H7B 108.6
H7A C7 H7B 107.6
C7 C8 H8A 109.5
C7 C8 H8B 109.5
H8A C8 H8B 109.5
C7 C8 H8C 109.5
H8A C8 H8C 109.5
H8B C8 H8C 109.5
C12 C11 C16 119.8(2)
C12 C11 N1 121.0(2)
C16 C11 N1 119.2(2)
C13 C12 C11 118.3(3)
C13 C12 C121 117.6(3)
C11 C12 C121 124.1(3)
C14 C13 C12 121.7(3)
C14 C13 H13A 119.2
C12 C13 H13A 119.2
C15 C14 C13 119.8(3)
C15 C14 H14A 120.1
C13 C14 H14A 120.1
C14 C15 C16 121.5(3)
C14 C15 H15A 119.2
C16 C15 H15A 119.2
C15 C16 C11 118.7(3)
C15 C16 C161 116.4(3)
C11 C16 C161 124.9(2)
C22 C17 C18 118.2(2)
C22 C17 P1 121.5(2)
C18 C17 P1 119.95(19)
C19 C18 C17 120.9(3)
C19 C18 H18A 119.6
C17 C18 H18A 119.6
C20 C19 C18 120.4(3)
C20 C19 H19A 119.8
C18 C19 H19A 119.8
C19 C20 C21 119.6(3)
C19 C20 H20A 120.2
C21 C20 H20A 120.2
C20 C21 C22 120.1(3)
C20 C21 H21A 120.0
C22 C21 H21A 120.0
C17 C22 C21 120.7(3)
C17 C22 H22A 119.6
C21 C22 H22A 119.6
C28 C23 C24 118.5(2)
C28 C23 P1 119.4(2)
C24 C23 P1 122.2(2)
C25 C24 C23 120.7(3)
C25 C24 H24A 119.7
C23 C24 H24A 119.7
C26 C25 C24 119.8(3)
C26 C25 H25A 120.1
C24 C25 H25A 120.1
C27 C26 C25 120.3(3)
C27 C26 H26A 119.8
C25 C26 H26A 119.8
C26 C27 C28 119.9(3)
C26 C27 H27A 120.0
C28 C27 H27A 120.0
C23 C28 C27 120.7(3)
C23 C28 H28A 119.6
C27 C28 H28A 119.6
C36 C31 C32 119.6(2)
C36 C31 N2 120.1(2)
C32 C31 N2 120.2(2)
C33 C32 C31 119.0(3)
C33 C32 C321 117.7(2)
C31 C32 C321 123.4(2)
C34 C33 C32 121.7(3)
C34 C33 H33A 119.1
C32 C33 H33A 119.1
C35 C34 C33 119.1(2)
C35 C34 H34A 120.4
C33 C34 H34A 120.4
C34 C35 C36 121.9(3)
C34 C35 H35A 119.1
C36 C35 H35A 119.1
C35 C36 C31 118.6(2)
C35 C36 C361 116.3(2)
C31 C36 C361 125.1(2)
C42 C37 C38 118.6(2)
C42 C37 P2 119.3(2)
C38 C37 P2 121.8(2)
C39 C38 C37 120.2(3)
C39 C38 H38A 119.9
C37 C38 H38A 119.9
C40 C39 C38 120.1(3)
C40 C39 H39A 119.9
C38 C39 H39A 119.9
C41 C40 C39 120.4(3)
C41 C40 H40A 119.8
C39 C40 H40A 119.8
C40 C41 C42 119.8(3)
C40 C41 H41A 120.1
C42 C41 H41A 120.1
C37 C42 C41 120.9(3)
C37 C42 H42A 119.6
C41 C42 H42A 119.6
C48 C43 C44 117.9(2)
C48 C43 P2 121.57(18)
C44 C43 P2 119.9(2)
C45 C44 C43 120.7(3)
C45 C44 H44A 119.7
C43 C44 H44A 119.7
C46 C45 C44 120.5(3)
C46 C45 H45A 119.8
C44 C45 H45A 119.8
C45 C46 C47 119.6(3)
C45 C46 H46A 120.2
C47 C46 H46A 120.2
C48 C47 C46 120.1(3)
C48 C47 H47A 119.9
C46 C47 H47A 119.9
C47 C48 C43 121.1(2)
C47 C48 H48A 119.4
C43 C48 H48A 119.4
C12 C121 C123 111.4(3)
C12 C121 C122 112.6(3)
C123 C121 C122 109.4(2)
C12 C121 H12A 107.8
C123 C121 H12A 107.8
C122 C121 H12A 107.8
C121 C122 H12B 109.5
C121 C122 H12C 109.5
H12B C122 H12C 109.5
C121 C122 H12D 109.5
H12B C122 H12D 109.5
H12C C122 H12D 109.5
C121 C123 H12E 109.5
C121 C123 H12F 109.5
H12E C123 H12F 109.5
C121 C123 H12G 109.5
H12E C123 H12G 109.5
H12F C123 H12G 109.5
C16 C161 C163 112.4(2)
C16 C161 C162 111.0(3)
C163 C161 C162 108.0(3)
C16 C161 H16A 108.4
C163 C161 H16A 108.4
C162 C161 H16A 108.4
C161 C162 H16B 109.5
C161 C162 H16C 109.5
H16B C162 H16C 109.5
C161 C162 H16D 109.5
H16B C162 H16D 109.5
H16C C162 H16D 109.5
C161 C163 H16E 109.5
C161 C163 H16F 109.5
H16E C163 H16F 109.5
C161 C163 H16G 109.5
H16E C163 H16G 109.5
H16F C163 H16G 109.5
C32 C321 C323 112.1(2)
C32 C321 C322 111.7(2)
C323 C321 C322 110.2(2)
C32 C321 H32A 107.6
C323 C321 H32A 107.6
C322 C321 H32A 107.6
C321 C322 H32B 109.5
C321 C322 H32C 109.5
H32B C322 H32C 109.5
C321 C322 H32D 109.5
H32B C322 H32D 109.5
H32C C322 H32D 109.5
C321 C323 H32E 109.5
C321 C323 H32F 109.5
H32E C323 H32F 109.5
C321 C323 H32G 109.5
H32E C323 H32G 109.5
H32F C323 H32G 109.5
C36 C361 C362 111.8(2)
C36 C361 C363 111.0(2)
C362 C361 C363 107.7(2)
C36 C361 H36A 108.7
C362 C361 H36A 108.7
C363 C361 H36A 108.7
C361 C362 H36B 109.5
C361 C362 H36C 109.5
H36B C362 H36C 109.5
C361 C362 H36D 109.5
H36B C362 H36D 109.5
H36C C362 H36D 109.5
C361 C363 H36E 109.5
C361 C363 H36F 109.5
H36E C363 H36F 109.5
C361 C363 H36G 109.5
H36E C363 H36G 109.5
H36F C363 H36G 109.5

loop_
_geom_bond_atom_site_label_1
_geom_bond_atom_site_label_2
_geom_bond_distance
P1 N1 1.674(2)
P1 C23 1.829(3)
P1 C17 1.847(3)
P1 Al2 2.5449(9)
P2 N2 1.670(2)
P2 C37 1.823(2)
P2 C43 1.850(3)
P2 Al1 2.5628(10)
Al1 N1 1.893(2)
Al1 C1 1.992(3)
Al1 C3 1.996(3)
Al2 N2 1.903(2)
Al2 C5 1.972(3)
Al2 C7 1.995(3)
N1 C11 1.463(3)
N2 C31 1.471(3)
C1 C2 1.506(4)
C1 H1A 0.9900
C1 H1B 0.9900
C2 H2A 0.9800
C2 H2B 0.9800
C2 H2C 0.9800
C3 C4 1.542(4)
C3 H3A 0.9900
C3 H3B 0.9900
C4 H4A 0.9800
C4 H4B 0.9800
C4 H4C 0.9800
C5 C6 1.522(4)
C5 H5A 0.9900
C5 H5B 0.9900
C6 H6A 0.9800
C6 H6B 0.9800
C6 H6C 0.9800
C7 C8 1.552(3)
C7 H7A 0.9900
C7 H7B 0.9900
C8 H8A 0.9800
C8 H8B 0.9800
C8 H8C 0.9800
C11 C12 1.410(4)
C11 C16 1.416(4)
C12 C13 1.400(4)
C12 C121 1.518(4)
C13 C14 1.381(5)
C13 H13A 0.9500
C14 C15 1.362(5)
C14 H14A 0.9500
C15 C16 1.398(4)
C15 H15A 0.9500
C16 C161 1.513(4)
C17 C22 1.393(4)
C17 C18 1.400(4)
C18 C19 1.387(4)
C18 H18A 0.9500
C19 C20 1.377(4)
C19 H19A 0.9500
C20 C21 1.391(5)
C20 H20A 0.9500
C21 C22 1.394(4)
C21 H21A 0.9500
C22 H22A 0.9500
C23 C28 1.392(4)
C23 C24 1.399(4)
C24 C25 1.390(4)
C24 H24A 0.9500
C25 C26 1.385(4)
C25 H25A 0.9500
C26 C27 1.377(4)
C26 H26A 0.9500
C27 C28 1.394(4)
C27 H27A 0.9500
C28 H28A 0.9500
C31 C36 1.412(4)
C31 C32 1.419(3)
C32 C33 1.388(4)
C32 C321 1.516(4)
C33 C34 1.384(4)
C33 H33A 0.9500
C34 C35 1.377(4)
C34 H34A 0.9500
C35 C36 1.400(4)
C35 H35A 0.9500
C36 C361 1.528(4)
C37 C42 1.386(4)
C37 C38 1.399(4)
C38 C39 1.382(4)
C38 H38A 0.9500
C39 C40 1.381(4)
C39 H39A 0.9500
C40 C41 1.369(4)
C40 H40A 0.9500
C41 C42 1.388(4)
C41 H41A 0.9500
C42 H42A 0.9500
C43 C48 1.393(3)
C43 C44 1.403(3)
C44 C45 1.382(4)
C44 H44A 0.9500
C45 C46 1.374(4)
C45 H45A 0.9500
C46 C47 1.391(4)
C46 H46A 0.9500
C47 C48 1.376(4)
C47 H47A 0.9500
C48 H48A 0.9500
C121 C123 1.538(4)
C121 C122 1.543(4)
C121 H12A 1.0000
C122 H12B 0.9800
C122 H12C 0.9800
C122 H12D 0.9800
C123 H12E 0.9800
C123 H12F 0.9800
C123 H12G 0.9800
C161 C163 1.524(4)
C161 C162 1.532(4)
C161 H16A 1.0000
C162 H16B 0.9800
C162 H16C 0.9800
C162 H16D 0.9800
C163 H16E 0.9800
C163 H16F 0.9800
C163 H16G 0.9800
C321 C323 1.535(4)
C321 C322 1.539(4)
C321 H32A 1.0000
C322 H32B 0.9800
C322 H32C 0.9800
C322 H32D 0.9800
C323 H32E 0.9800
C323 H32F 0.9800
C323 H32G 0.9800
C361 C362 1.534(4)
C361 C363 1.541(4)
C361 H36A 1.0000
C362 H36B 0.9800
C362 H36C 0.9800
C362 H36D 0.9800
C363 H36E 0.9800
C363 H36F 0.9800
C363 H36G 0.9800
